data_4132236
loop_
_publ_author_name
'Cook, Brian J.'
'Di Francesco, Gianna N.'
'Abboud, Khalil A.'
'Murray, Leslie J.'

_publ_section_title
;
 Countercations and Solvent Influence CO<sub>2</sub> Reduction to Oxalate
 by Chalcogen-Bridged Tricopper Cyclophanates.
;
_journal_issue 17
_journal_name_full 'Journal of the American Chemical Society'
_journal_page_first 5696
_journal_page_last 5700
_journal_paper_doi 10.1021/jacs.8b02508
_journal_volume 140
_journal_year 2018
_chemical_formula_moiety 'C57 H87 Cu3 K N6 O3 S, C4 H8 O'
_chemical_formula_sum 'C61 H95 Cu3 K N6 O4 S'
_chemical_formula_weight 1238.20
_space_group_crystal_system orthorhombic
_space_group_IT_number 33
_space_group_name_Hall 'P 2c -2n'
_space_group_name_H-M_alt 'P n a 21'
_atom_sites_solution_hydrogens geom
_audit_creation_method SHELXL-2013
_audit_update_record
;
2014-07-08 # Formatted by publCIF

;
_cell_angle_alpha 90
_cell_angle_beta 90
_cell_angle_gamma 90
_cell_formula_units_Z 4
_cell_length_a 23.4096(15)
_cell_length_b 13.7260(9)
_cell_length_c 18.4332(12)
_cell_measurement_reflns_used 9819
_cell_measurement_temperature 100(2)
_cell_measurement_theta_max 28.0
_cell_measurement_theta_min 2.0
_cell_volume 5923.0(7)
_computing_cell_refinement 'Bruker APEX2'
_computing_data_collection 'Bruker APEX2 (Bruker, 2008)'
_computing_data_reduction 'Bruker SAINT (Bruker, 2008)'
_computing_molecular_graphics 'SHELXL-2013 (Sheldrick, 2013)'
_computing_publication_material 'SHELXL-2013 (Sheldrick, 2013)'
_computing_structure_refinement 'SHELXL-2013 (Sheldrick, 2013)'
_computing_structure_solution 'SHELXL-2013 (Sheldrick, 2013)'
_diffrn_ambient_temperature 100(2)
_diffrn_measured_fraction_theta_full 1.000
_diffrn_measured_fraction_theta_max 1.000
_diffrn_measurement_device_type 'Bruker APEX-II DUO'
_diffrn_measurement_method 'phi and omega scans'
_diffrn_radiation_type MoK\a
_diffrn_radiation_wavelength 0.71073
_diffrn_reflns_av_R_equivalents 0.0477
_diffrn_reflns_av_unetI/netI 0.0387
_diffrn_reflns_Laue_measured_fraction_full 1.000
_diffrn_reflns_Laue_measured_fraction_max 1.000
_diffrn_reflns_limit_h_max 30
_diffrn_reflns_limit_h_min -30
_diffrn_reflns_limit_k_max 17
_diffrn_reflns_limit_k_min -17
_diffrn_reflns_limit_l_max 23
_diffrn_reflns_limit_l_min -23
_diffrn_reflns_number 95608
_diffrn_reflns_point_group_measured_fraction_full 1.000
_diffrn_reflns_point_group_measured_fraction_max 1.000
_diffrn_reflns_theta_full 25.242
_diffrn_reflns_theta_max 27.496
_diffrn_reflns_theta_min 1.720
_diffrn_source 'fine-focus sealed tube'
_exptl_absorpt_coefficient_mu 1.224
_exptl_absorpt_correction_T_max 0.9677
_exptl_absorpt_correction_T_min 0.8664
_exptl_absorpt_correction_type analytical
_exptl_absorpt_process_details 'based on measured indexed crystal faces, Bruker SHELXTL  v6.14 (Bruker 2008)'
_exptl_crystal_colour green
_exptl_crystal_density_diffrn 1.389
_exptl_crystal_description prisms
_exptl_crystal_F_000 2628
_exptl_crystal_size_max 0.226
_exptl_crystal_size_mid 0.085
_exptl_crystal_size_min 0.030
_refine_diff_density_max 0.445
_refine_diff_density_min -0.340
_refine_diff_density_rms 0.051
_refine_ls_abs_structure_details
; 
 Flack x determined using 5195 quotients [(I+)-(I-)]/[(I+)+(I-)] 
 (Parsons and Flack (2004), Acta Cryst. A60, s61). 
;
_refine_ls_abs_structure_Flack -0.014(3)
_refine_ls_extinction_method none
_refine_ls_goodness_of_fit_ref 0.947
_refine_ls_hydrogen_treatment constr
_refine_ls_matrix_type full
_refine_ls_number_parameters 697
_refine_ls_number_reflns 13595
_refine_ls_number_restraints 1
_refine_ls_restrained_S_all 0.947
_refine_ls_R_factor_all 0.0328
_refine_ls_R_factor_gt 0.0248
_refine_ls_shift/su_max 0.003
_refine_ls_shift/su_mean 0.000
_refine_ls_structure_factor_coef Fsqd
_refine_ls_weighting_details 'w=1/[\s^2^(Fo^2^)+(0.0259P)^2^] where P=(Fo^2^+2Fc^2^)/3'
_refine_ls_weighting_scheme calc
_refine_ls_wR_factor_gt 0.0506
_refine_ls_wR_factor_ref 0.0522
_reflns_Friedel_coverage 0.939
_reflns_Friedel_fraction_full 1.000
_reflns_Friedel_fraction_max 1.000
_reflns_number_gt 11790
_reflns_number_total 13595
_reflns_threshold_expression 'I > 2\s(I)'
_cod_data_source_file ja8b02508_si_002.cif
_cod_data_source_block murr18
_cod_database_code 4132236
_shelx_space_group_comment
; 
The symmetry employed for this shelxl refinement is uniquely defined 
by the following loop, which should always be used as a source of 
symmetry information in preference to the above space-group names. 
They are only intended as comments. 
;
_shelx_estimated_absorpt_t_min 0.769
_shelx_estimated_absorpt_t_max 0.964
_shelxl_version_number 2013-3

loop_
_space_group_symop_operation_xyz
'x, y, z'
'-x, -y, z+1/2'
'x+1/2, -y+1/2, z'
'-x+1/2, y+1/2, z+1/2'

loop_
_atom_site_label
_atom_site_type_symbol
_atom_site_fract_x
_atom_site_fract_y
_atom_site_fract_z
_atom_site_U_iso_or_equiv
_atom_site_adp_type
_atom_site_occupancy
_atom_site_site_symmetry_order
_atom_site_calc_flag
_atom_site_refinement_flags_posn
_atom_site_refinement_flags_adp
Cu1 Cu 1.28209(2) 0.60662(2) 0.49953(2) 0.01122(8) Uani 1 1 d . .
Cu2 Cu 1.41880(2) 0.48777(2) 0.52007(2) 0.01084(8) Uani 1 1 d . .
Cu3 Cu 1.28569(2) 0.34028(2) 0.50052(2) 0.01160(7) Uani 1 1 d . .
S1 S 1.32936(3) 0.47531(5) 0.50696(4) 0.00972(13) Uani 1 1 d . .
K1 K 1.15358(3) 0.55761(5) 0.48399(4) 0.02046(16) Uani 1 1 d . .
O1 O 1.10009(9) 0.38603(15) 0.50245(15) 0.0314(5) Uani 1 1 d . .
O2 O 1.06706(11) 0.64001(18) 0.55125(16) 0.0399(7) Uani 1 1 d . .
O3 O 1.07905(10) 0.56162(19) 0.37380(13) 0.0316(6) Uani 1 1 d . .
N1 N 1.25360(11) 0.67480(19) 0.41294(13) 0.0116(5) Uani 1 1 d . .
N2 N 1.24182(11) 0.67842(19) 0.57645(13) 0.0126(6) Uani 1 1 d . .
N3 N 1.47861(10) 0.49727(17) 0.44685(13) 0.0110(5) Uani 1 1 d . .
N4 N 1.46416(10) 0.49378(18) 0.60898(13) 0.0108(5) Uani 1 1 d . .
N5 N 1.27151(10) 0.25797(19) 0.41615(13) 0.0122(6) Uani 1 1 d . .
N6 N 1.25277(11) 0.26144(19) 0.57824(13) 0.0129(6) Uani 1 1 d . .
C1 C 1.27352(13) 0.6512(2) 0.33801(16) 0.0129(7) Uani 1 1 d . .
H1A H 1.2958 0.7067 0.3187 0.015 Uiso 1 1 calc R U
H1B H 1.2400 0.6415 0.3061 0.015 Uiso 1 1 calc R U
C2 C 1.22018(12) 0.7524(2) 0.42036(16) 0.0132(7) Uani 1 1 d . .
C3 C 1.19756(12) 0.7843(2) 0.48746(16) 0.0140(6) Uani 1 1 d . .
H3A H 1.1708 0.8360 0.4836 0.017 Uiso 1 1 calc R U
C4 C 1.20793(13) 0.7524(2) 0.55927(17) 0.0128(6) Uani 1 1 d . .
C5 C 1.25033(13) 0.6569(2) 0.65498(15) 0.0132(7) Uani 1 1 d . .
H5A H 1.2126 0.6515 0.6790 0.016 Uiso 1 1 calc R U
H5B H 1.2713 0.7115 0.6779 0.016 Uiso 1 1 calc R U
C6 C 1.20425(13) 0.8132(2) 0.35436(17) 0.0171(7) Uani 1 1 d . .
H6A H 1.2390 0.8399 0.3323 0.026 Uiso 1 1 calc R U
H6B H 1.1792 0.8667 0.3693 0.026 Uiso 1 1 calc R U
H6C H 1.1843 0.7722 0.3190 0.026 Uiso 1 1 calc R U
C7 C 1.17730(14) 0.8087(2) 0.61869(17) 0.0200(7) Uani 1 1 d . .
H7A H 1.2055 0.8358 0.6525 0.030 Uiso 1 1 calc R U
H7B H 1.1516 0.7648 0.6449 0.030 Uiso 1 1 calc R U
H7C H 1.1551 0.8618 0.5970 0.030 Uiso 1 1 calc R U
C8 C 1.46609(13) 0.4930(2) 0.36783(15) 0.0119(6) Uani 1 1 d . .
H8A H 1.4862 0.4365 0.3463 0.014 Uiso 1 1 calc R U
H8B H 1.4808 0.5527 0.3442 0.014 Uiso 1 1 calc R U
C9 C 1.53249(12) 0.5100(2) 0.46665(16) 0.0128(6) Uani 1 1 d . .
C10 C 1.55100(12) 0.5127(2) 0.53951(15) 0.0124(6) Uani 1 1 d . .
H10A H 1.5910 0.5213 0.5455 0.015 Uiso 1 1 calc R U
C11 C 1.52017(13) 0.5047(2) 0.60475(16) 0.0118(6) Uani 1 1 d . .
C12 C 1.43839(12) 0.4820(2) 0.68233(16) 0.0141(6) Uani 1 1 d . .
H12A H 1.4501 0.5374 0.7133 0.017 Uiso 1 1 calc R U
H12B H 1.4531 0.4214 0.7047 0.017 Uiso 1 1 calc R U
C13 C 1.57852(13) 0.5240(2) 0.40948(16) 0.0168(7) Uani 1 1 d . .
H13A H 1.5765 0.4708 0.3741 0.025 Uiso 1 1 calc R U
H13B H 1.6161 0.5239 0.4328 0.025 Uiso 1 1 calc R U
H13C H 1.5726 0.5864 0.3847 0.025 Uiso 1 1 calc R U
C14 C 1.55542(13) 0.5088(2) 0.67379(17) 0.0178(7) Uani 1 1 d . .
H14A H 1.5422 0.5630 0.7041 0.027 Uiso 1 1 calc R U
H14B H 1.5957 0.5185 0.6614 0.027 Uiso 1 1 calc R U
H14C H 1.5511 0.4475 0.7005 0.027 Uiso 1 1 calc R U
C15 C 1.28998(13) 0.2839(2) 0.34139(16) 0.0138(6) Uani 1 1 d . .
H15A H 1.2564 0.2837 0.3088 0.017 Uiso 1 1 calc R U
H15B H 1.3173 0.2343 0.3235 0.017 Uiso 1 1 calc R U
C16 C 1.24687(13) 0.1712(2) 0.42505(16) 0.0131(6) Uani 1 1 d . .
C17 C 1.22561(12) 0.13662(19) 0.49165(18) 0.0146(6) Uani 1 1 d . .
H17A H 1.2068 0.0754 0.4889 0.017 Uiso 1 1 calc R U
C18 C 1.22754(13) 0.1777(2) 0.56221(17) 0.0136(7) Uani 1 1 d . .
C19 C 1.25350(14) 0.2908(2) 0.65585(16) 0.0167(7) Uani 1 1 d . .
H19A H 1.2720 0.2389 0.6848 0.020 Uiso 1 1 calc R U
H19B H 1.2137 0.2979 0.6733 0.020 Uiso 1 1 calc R U
C20 C 1.24117(15) 0.1015(2) 0.36175(17) 0.0201(7) Uani 1 1 d . .
H20A H 1.2206 0.1337 0.3221 0.030 Uiso 1 1 calc R U
H20B H 1.2199 0.0436 0.3772 0.030 Uiso 1 1 calc R U
H20C H 1.2793 0.0822 0.3450 0.030 Uiso 1 1 calc R U
C21 C 1.19881(14) 0.1179(2) 0.62108(18) 0.0194(7) Uani 1 1 d . .
H21A H 1.2268 0.1018 0.6588 0.029 Uiso 1 1 calc R U
H21B H 1.1836 0.0576 0.6000 0.029 Uiso 1 1 calc R U
H21C H 1.1675 0.1555 0.6424 0.029 Uiso 1 1 calc R U
C22 C 1.31018(13) 0.5603(2) 0.33675(15) 0.0106(6) Uani 1 1 d . .
C23 C 1.36949(13) 0.5686(2) 0.34774(15) 0.0118(6) Uani 1 1 d . .
C24 C 1.40299(13) 0.4841(2) 0.35297(15) 0.0110(6) Uani 1 1 d . .
C25 C 1.37713(13) 0.3922(2) 0.35027(15) 0.0117(6) Uani 1 1 d . .
C26 C 1.31812(13) 0.3836(2) 0.33913(16) 0.0110(6) Uani 1 1 d . .
C27 C 1.28453(12) 0.4685(2) 0.33179(15) 0.0113(6) Uani 1 1 d . .
C28 C 1.39605(13) 0.6674(2) 0.36326(16) 0.0148(7) Uani 1 1 d . .
H28A H 1.4290 0.6579 0.3962 0.018 Uiso 1 1 calc R U
H28B H 1.3676 0.7079 0.3892 0.018 Uiso 1 1 calc R U
C29 C 1.41658(15) 0.7237(2) 0.29610(18) 0.0233(8) Uani 1 1 d . .
H29A H 1.4273 0.7901 0.3102 0.035 Uiso 1 1 calc R U
H29B H 1.3858 0.7264 0.2602 0.035 Uiso 1 1 calc R U
H29C H 1.4498 0.6906 0.2751 0.035 Uiso 1 1 calc R U
C30 C 1.41205(13) 0.3015(2) 0.36822(17) 0.0161(7) Uani 1 1 d . .
H30A H 1.3872 0.2548 0.3942 0.019 Uiso 1 1 calc R U
H30B H 1.4433 0.3203 0.4016 0.019 Uiso 1 1 calc R U
C31 C 1.43808(15) 0.2501(3) 0.30216(19) 0.0267(8) Uani 1 1 d . .
H31A H 1.4578 0.1908 0.3180 0.040 Uiso 1 1 calc R U
H31B H 1.4654 0.2937 0.2783 0.040 Uiso 1 1 calc R U
H31C H 1.4077 0.2328 0.2680 0.040 Uiso 1 1 calc R U
C32 C 1.22016(12) 0.4592(2) 0.32680(16) 0.0139(6) Uani 1 1 d . .
H32A H 1.2026 0.5165 0.3506 0.017 Uiso 1 1 calc R U
H32B H 1.2082 0.4006 0.3542 0.017 Uiso 1 1 calc R U
C33 C 1.19679(14) 0.4515(2) 0.24909(17) 0.0207(7) Uani 1 1 d . .
H33A H 1.1551 0.4446 0.2507 0.031 Uiso 1 1 calc R U
H33B H 1.2135 0.3946 0.2251 0.031 Uiso 1 1 calc R U
H33C H 1.2068 0.5105 0.2220 0.031 Uiso 1 1 calc R U
C34 C 1.28343(12) 0.5632(2) 0.66641(15) 0.0119(6) Uani 1 1 d . .
C35 C 1.34307(13) 0.5651(2) 0.67370(15) 0.0107(6) Uani 1 1 d . .
C36 C 1.37367(12) 0.4774(2) 0.67941(15) 0.0127(6) Uani 1 1 d . .
C37 C 1.34483(14) 0.3877(2) 0.67715(16) 0.0125(6) Uani 1 1 d . .
C38 C 1.28520(13) 0.3861(2) 0.66767(16) 0.0132(7) Uani 1 1 d . .
C39 C 1.25466(13) 0.4737(2) 0.66308(14) 0.0117(6) Uani 1 1 d . .
C40 C 1.37529(13) 0.6612(2) 0.67106(16) 0.0148(7) Uani 1 1 d . .
H40A H 1.3542 0.7071 0.6395 0.018 Uiso 1 1 calc R U
H40B H 1.4132 0.6500 0.6489 0.018 Uiso 1 1 calc R U
C41 C 1.38364(14) 0.7084(2) 0.74587(17) 0.0211(7) Uani 1 1 d . .
H41A H 1.4065 0.7678 0.7407 0.032 Uiso 1 1 calc R U
H41B H 1.4034 0.6627 0.7781 0.032 Uiso 1 1 calc R U
H41C H 1.3463 0.7250 0.7665 0.032 Uiso 1 1 calc R U
C42 C 1.37855(14) 0.2928(2) 0.68085(17) 0.0188(7) Uani 1 1 d . .
H42A H 1.4088 0.2997 0.7181 0.023 Uiso 1 1 calc R U
H42B H 1.3526 0.2401 0.6968 0.023 Uiso 1 1 calc R U
C43 C 1.40601(14) 0.2631(2) 0.60995(18) 0.0222(8) Uani 1 1 d . .
H43A H 1.4269 0.2019 0.6167 0.033 Uiso 1 1 calc R U
H43B H 1.4326 0.3141 0.5942 0.033 Uiso 1 1 calc R U
H43C H 1.3764 0.2541 0.5730 0.033 Uiso 1 1 calc R U
C44 C 1.19020(13) 0.4717(2) 0.65108(16) 0.0167(7) Uani 1 1 d . .
H44A H 1.1808 0.4167 0.6185 0.020 Uiso 1 1 calc R U
H44B H 1.1787 0.5326 0.6263 0.020 Uiso 1 1 calc R U
C45 C 1.15546(13) 0.4615(3) 0.72083(17) 0.0225(7) Uani 1 1 d . .
H45A H 1.1149 0.4552 0.7088 0.034 Uiso 1 1 calc R U
H45B H 1.1611 0.5193 0.7512 0.034 Uiso 1 1 calc R U
H45C H 1.1681 0.4035 0.7473 0.034 Uiso 1 1 calc R U
C46 C 1.11498(16) 0.3222(3) 0.4440(2) 0.0341(10) Uani 1 1 d . .
H46A H 1.1554 0.3016 0.4483 0.041 Uiso 1 1 calc R U
H46B H 1.1099 0.3557 0.3968 0.041 Uiso 1 1 calc R U
C47 C 1.07547(16) 0.2341(3) 0.4489(2) 0.0350(9) Uani 1 1 d . .
H47A H 1.0520 0.2278 0.4044 0.042 Uiso 1 1 calc R U
H47B H 1.0977 0.1734 0.4557 0.042 Uiso 1 1 calc R U
C48 C 1.03877(16) 0.2543(3) 0.5134(2) 0.0426(11) Uani 1 1 d . .
H48A H 1.0015 0.2821 0.4986 0.051 Uiso 1 1 calc R U
H48B H 1.0320 0.1941 0.5418 0.051 Uiso 1 1 calc R U
C49 C 1.0725(2) 0.3259(3) 0.5560(2) 0.0439(11) Uani 1 1 d . .
H49A H 1.0473 0.3654 0.5874 0.053 Uiso 1 1 calc R U
H49B H 1.1011 0.2924 0.5867 0.053 Uiso 1 1 calc R U
C50 C 1.04345(16) 0.7255(2) 0.5166(3) 0.0433(11) Uani 1 1 d . .
H50A H 1.0471 0.7202 0.4633 0.052 Uiso 1 1 calc R U
H50B H 1.0641 0.7846 0.5328 0.052 Uiso 1 1 calc R U
C51 C 0.98216(16) 0.7315(3) 0.53776(19) 0.0325(9) Uani 1 1 d . .
H51A H 0.9575 0.6967 0.5027 0.039 Uiso 1 1 calc R U
H51B H 0.9693 0.8000 0.5419 0.039 Uiso 1 1 calc R U
C52 C 0.98247(18) 0.6810(3) 0.6113(2) 0.0423(10) Uani 1 1 d . .
H52A H 0.9943 0.7262 0.6504 0.051 Uiso 1 1 calc R U
H52B H 0.9445 0.6536 0.6231 0.051 Uiso 1 1 calc R U
C53 C 1.02594(18) 0.6019(3) 0.6000(2) 0.0453(11) Uani 1 1 d . .
H53A H 1.0441 0.5840 0.6466 0.054 Uiso 1 1 calc R U
H53B H 1.0077 0.5431 0.5792 0.054 Uiso 1 1 calc R U
C54 C 1.08053(17) 0.6236(3) 0.3117(2) 0.0329(9) Uani 1 1 d . .
H54A H 1.1195 0.6255 0.2909 0.039 Uiso 1 1 calc R U
H54B H 1.0692 0.6907 0.3251 0.039 Uiso 1 1 calc R U
C55 C 1.03852(16) 0.5811(3) 0.2571(2) 0.0340(9) Uani 1 1 d . .
H55A H 1.0114 0.6313 0.2398 0.041 Uiso 1 1 calc R U
H55B H 1.0588 0.5530 0.2149 0.041 Uiso 1 1 calc R U
C56 C 1.00821(19) 0.5034(3) 0.2994(2) 0.0451(11) Uani 1 1 d . .
H56A H 0.9665 0.5069 0.2912 0.054 Uiso 1 1 calc R U
H56B H 1.0218 0.4379 0.2849 0.054 Uiso 1 1 calc R U
C57 C 1.02225(15) 0.5232(3) 0.3771(2) 0.0352(9) Uani 1 1 d . .
H57A H 0.9955 0.5712 0.3983 0.042 Uiso 1 1 calc R U
H57B H 1.0210 0.4627 0.4062 0.042 Uiso 1 1 calc R U
O4 O 1.38703(13) -0.0471(2) 0.45233(17) 0.0523(8) Uani 1 1 d . .
C58 C 1.33556(19) -0.0960(3) 0.4722(3) 0.0468(12) Uani 1 1 d . .
H58A H 1.3401 -0.1673 0.4666 0.056 Uiso 1 1 calc R U
H58B H 1.3036 -0.0743 0.4410 0.056 Uiso 1 1 calc R U
C59 C 1.32392(18) -0.0708(3) 0.5496(2) 0.037(1) Uani 1 1 d . .
H59A H 1.3357 -0.1246 0.5822 0.044 Uiso 1 1 calc R U
H59B H 1.2828 -0.0574 0.5572 0.044 Uiso 1 1 calc R U
C60 C 1.35960(17) 0.0202(3) 0.5636(2) 0.0343(9) Uani 1 1 d . .
H60A H 1.3356 0.0741 0.5819 0.041 Uiso 1 1 calc R U
H60B H 1.3904 0.0069 0.5990 0.041 Uiso 1 1 calc R U
C61 C 1.38390(15) 0.0440(3) 0.4899(2) 0.0364(9) Uani 1 1 d . .
H61A H 1.3587 0.0901 0.4638 0.044 Uiso 1 1 calc R U
H61B H 1.4223 0.0735 0.4946 0.044 Uiso 1 1 calc R U

loop_
_atom_site_aniso_label
_atom_site_aniso_U_11
_atom_site_aniso_U_22
_atom_site_aniso_U_33
_atom_site_aniso_U_23
_atom_site_aniso_U_13
_atom_site_aniso_U_12
Cu1 0.01175(16) 0.01310(16) 0.00882(16) 0.00004(16) 0.00038(15) 0.00230(13)
Cu2 0.00968(15) 0.01489(17) 0.00795(16) 0.00041(15) 0.00016(13) -0.00020(14)
Cu3 0.01390(17) 0.01184(15) 0.00906(16) 0.00012(16) 0.00090(16) -0.00232(13)
S1 0.0104(3) 0.0118(3) 0.0069(3) -0.0002(3) 0.0007(3) -0.0005(3)
K1 0.0197(3) 0.0222(3) 0.0194(4) 0.0003(3) 0.0005(3) -0.0041(3)
O1 0.0343(13) 0.0220(11) 0.0378(14) 0.0043(13) -0.0037(13) -0.0098(10)
O2 0.0294(15) 0.0300(15) 0.0602(19) 0.0068(13) 0.0153(13) 0.0088(12)
O3 0.0242(14) 0.0428(15) 0.0279(14) 0.0145(12) -0.0061(11) -0.0076(12)
N1 0.0125(13) 0.0118(14) 0.0103(13) 0.000(1) 0.0001(10) 0.0023(11)
N2 0.0131(13) 0.0155(15) 0.0091(12) 0.0007(10) 0.0014(10) 0.0004(11)
N3 0.0110(12) 0.0133(13) 0.0086(12) 0.0015(10) -0.0010(9) -0.0017(10)
N4 0.0123(13) 0.0128(14) 0.0074(12) 0.0006(10) -0.0004(9) 0.0012(10)
N5 0.0134(14) 0.0136(14) 0.0095(13) 0.0006(10) -0.0001(10) -0.0017(11)
N6 0.0136(14) 0.0133(14) 0.0120(12) -0.001(1) 0.002(1) -0.0020(11)
C1 0.0124(16) 0.0180(17) 0.0082(15) 0.0004(12) -0.0007(12) 0.0015(13)
C2 0.0118(16) 0.0161(17) 0.0117(15) 0.0002(12) -0.0032(12) -0.0034(13)
C3 0.0116(14) 0.0134(14) 0.0169(17) 0.0022(13) 0.0002(12) 0.0044(11)
C4 0.0107(15) 0.0108(15) 0.0167(16) -0.0043(12) 0.0011(12) 0.0009(12)
C5 0.0133(16) 0.0162(17) 0.0100(15) -0.0019(12) -0.0013(12) 0.0030(13)
C6 0.0186(17) 0.0159(16) 0.0168(16) 0.0006(13) -0.0008(13) 0.0062(13)
C7 0.0212(18) 0.0233(18) 0.0154(16) -0.0017(14) 0.0012(14) 0.0093(14)
C8 0.0120(15) 0.0151(17) 0.0085(14) 0.0000(12) 0.0011(11) 0.0015(13)
C9 0.0105(15) 0.0115(15) 0.0162(15) -0.0001(12) 0.0019(12) 0.0012(12)
C10 0.0071(14) 0.0136(15) 0.0164(16) -0.0017(12) -0.0016(11) -0.0015(12)
C11 0.0143(15) 0.0087(15) 0.0125(14) 0.0000(12) -0.0034(12) 0.0008(12)
C12 0.0124(15) 0.0175(17) 0.0125(15) 0.0002(13) 0.0004(12) 0.0015(13)
C13 0.0114(15) 0.0230(18) 0.0159(16) 0.0020(14) 0.0002(12) -0.0039(14)
C14 0.0123(15) 0.0275(19) 0.0137(15) -0.0006(14) -0.0032(13) 0.0009(13)
C15 0.0140(16) 0.0156(16) 0.0117(15) -0.0012(12) 0.0005(12) -0.0015(13)
C16 0.0116(16) 0.0147(16) 0.0131(15) -0.0025(12) -0.0025(12) 0.0018(13)
C17 0.0156(15) 0.0104(13) 0.0177(16) -0.0006(13) -0.0012(13) -0.0048(11)
C18 0.0116(16) 0.0122(16) 0.0169(16) 0.0033(13) 0.0005(12) -0.0003(12)
C19 0.0246(18) 0.0146(17) 0.0110(15) 0.0027(12) 0.0038(13) -0.0033(14)
C20 0.0285(19) 0.0166(17) 0.0152(16) -0.0017(13) -0.0006(14) -0.0045(14)
C21 0.0233(18) 0.0172(17) 0.0178(17) 0.0022(14) 0.0039(14) -0.0056(14)
C22 0.0139(16) 0.0131(16) 0.0048(14) 0.0006(12) 0.0015(12) 0.0024(13)
C23 0.0188(17) 0.0140(15) 0.0026(13) 0.0005(12) 0.0015(12) -0.0006(13)
C24 0.0107(15) 0.0174(16) 0.0049(13) 0.0015(12) 0.0021(11) 0.0000(13)
C25 0.0152(16) 0.0159(16) 0.0039(14) -0.0011(12) 0.0024(12) 0.0023(13)
C26 0.0145(16) 0.0122(16) 0.0062(14) -0.0010(12) 0.0010(12) -0.0003(13)
C27 0.0116(15) 0.0184(17) 0.0039(13) -0.0005(12) 0.0008(11) 0.0001(13)
C28 0.0163(17) 0.0135(16) 0.0146(16) -0.0030(13) 0.0005(13) 0.0006(13)
C29 0.0258(19) 0.0161(17) 0.0280(19) 0.0039(14) 0.0025(16) -0.0051(15)
C30 0.0170(17) 0.0141(16) 0.0173(16) 0.0031(13) 0.0001(13) 0.0019(13)
C31 0.025(2) 0.0232(19) 0.032(2) -0.0028(16) 0.0063(16) 0.0090(15)
C32 0.0109(16) 0.0173(17) 0.0134(15) 0.0022(12) 0.0013(12) 0.0023(13)
C33 0.0169(17) 0.0257(19) 0.0196(17) -0.0004(14) -0.0054(13) -0.0009(14)
C34 0.0146(16) 0.0181(16) 0.0030(14) 0.0003(12) 0.0024(12) 0.0026(13)
C35 0.0157(16) 0.0139(15) 0.0025(13) -0.0011(12) 0.0011(12) -0.0012(13)
C36 0.0135(15) 0.0204(17) 0.0043(13) 0.0024(13) -0.0008(11) 0.0007(13)
C37 0.0204(17) 0.0119(16) 0.0053(14) 0.0016(12) 0.0032(13) 0.0019(13)
C38 0.0199(17) 0.0158(16) 0.0037(14) 0.0016(12) 0.0027(13) -0.0014(13)
C39 0.0119(15) 0.0188(17) 0.0042(13) 0.0008(12) 0.0020(11) -0.0010(13)
C40 0.0140(16) 0.0157(17) 0.0148(16) -0.0002(13) -0.0011(13) -0.0009(13)
C41 0.0224(18) 0.0205(18) 0.0205(17) -0.0062(14) -0.0011(14) -0.0029(15)
C42 0.0240(18) 0.0151(16) 0.0173(17) 0.0054(13) 0.0006(14) 0.0005(14)
C43 0.0248(19) 0.0162(17) 0.0255(19) 0.0025(15) 0.0052(15) 0.0051(14)
C44 0.0141(16) 0.0211(17) 0.0150(15) 0.0007(14) -0.0003(12) -0.0037(14)
C45 0.0138(16) 0.033(2) 0.0211(17) -0.0016(15) 0.0034(13) -0.0033(14)
C46 0.022(2) 0.029(2) 0.051(3) 0.0064(19) 0.0109(18) 0.0007(17)
C47 0.028(2) 0.028(2) 0.050(3) -0.0084(18) 0.0103(18) -0.0058(17)
C48 0.043(2) 0.0306(19) 0.054(3) -0.004(2) 0.023(2) -0.0122(17)
C49 0.063(3) 0.044(3) 0.025(2) 0.0017(19) -0.002(2) -0.013(2)
C50 0.051(2) 0.0219(17) 0.057(3) 0.006(2) 0.018(2) 0.0045(17)
C51 0.035(2) 0.029(2) 0.033(2) -0.0073(17) -0.0059(17) 0.0082(17)
C52 0.039(2) 0.046(3) 0.041(2) 0.001(2) 0.011(2) 0.016(2)
C53 0.046(3) 0.042(3) 0.048(3) 0.014(2) 0.021(2) 0.017(2)
C54 0.036(2) 0.031(2) 0.031(2) 0.0115(17) 0.0012(17) -0.0035(18)
C55 0.037(2) 0.039(2) 0.025(2) 0.0003(17) -0.0001(17) 0.0084(19)
C56 0.044(3) 0.040(2) 0.051(3) 0.008(2) -0.018(2) -0.014(2)
C57 0.0195(19) 0.045(2) 0.041(2) 0.013(2) 0.0020(17) -0.0039(18)
O4 0.0386(17) 0.059(2) 0.059(2) -0.0228(16) 0.0175(15) -0.0059(15)
C58 0.039(2) 0.038(2) 0.064(3) -0.023(2) 0.007(2) -0.011(2)
C59 0.040(2) 0.029(2) 0.042(2) 0.0031(18) -0.0057(19) -0.0068(19)
C60 0.033(2) 0.031(2) 0.039(2) -0.0033(18) -0.0036(17) -0.0051(18)
C61 0.0275(19) 0.035(2) 0.047(3) 0.002(2) 0.0026(19) -0.0072(16)

loop_
_atom_type_symbol
_atom_type_description
_atom_type_scat_dispersion_real
_atom_type_scat_dispersion_imag
_atom_type_scat_source
C C 0.0033 0.0016 'International Tables Vol C Tables 4.2.6.8 and 6.1.1.4'
H H 0.0000 0.0000 'International Tables Vol C Tables 4.2.6.8 and 6.1.1.4'
N N 0.0061 0.0033 'International Tables Vol C Tables 4.2.6.8 and 6.1.1.4'
O O 0.0106 0.0060 'International Tables Vol C Tables 4.2.6.8 and 6.1.1.4'
S S 0.1246 0.1234 'International Tables Vol C Tables 4.2.6.8 and 6.1.1.4'
K K 0.2009 0.2494 'International Tables Vol C Tables 4.2.6.8 and 6.1.1.4'
Cu Cu 0.3201 1.2651 'International Tables Vol C Tables 4.2.6.8 and 6.1.1.4'

loop_
_geom_angle_atom_site_label_1
_geom_angle_atom_site_label_2
_geom_angle_atom_site_label_3
_geom_angle
N1 Cu1 N2 100.61(10)
N1 Cu1 S1 129.36(8)
N2 Cu1 S1 129.02(8)
N1 Cu1 K1 72.47(8)
N2 Cu1 K1 73.14(8)
S1 Cu1 K1 109.18(2)
N3 Cu2 N4 100.81(10)
N3 Cu2 S1 129.60(7)
N4 Cu2 S1 129.58(7)
N5 Cu3 N6 101.35(10)
N5 Cu3 S1 129.27(8)
N6 Cu3 S1 129.30(8)
Cu2 S1 Cu1 117.10(3)
Cu2 S1 Cu3 123.68(3)
Cu1 S1 Cu3 119.22(3)
O2 K1 O3 81.20(9)
O2 K1 O1 87.62(8)
O3 K1 O1 79.08(8)
O2 K1 Cu1 127.67(7)
O3 K1 Cu1 134.32(6)
O1 K1 Cu1 129.13(5)
O2 K1 N1 123.54(8)
O3 K1 N1 99.18(7)
O1 K1 N1 148.43(8)
Cu1 K1 N1 36.84(5)
O2 K1 N2 91.35(8)
O3 K1 N2 145.77(8)
O1 K1 N2 134.27(8)
Cu1 K1 N2 36.70(5)
N1 K1 N2 57.65(6)
O2 K1 C4 75.40(8)
O3 K1 C4 123.95(8)
O1 K1 C4 147.53(8)
Cu1 K1 C4 53.49(5)
N1 K1 C4 57.72(7)
N2 K1 C4 23.77(7)
O2 K1 C3 79.89(8)
O3 K1 C3 101.53(8)
O1 K1 C3 167.20(8)
Cu1 K1 C3 59.12(5)
N1 K1 C3 44.35(7)
N2 K1 C3 44.25(7)
C4 K1 C3 24.96(7)
O2 K1 C2 100.51(8)
O3 K1 C2 91.23(7)
O1 K1 C2 166.34(8)
Cu1 K1 C2 53.10(5)
N1 K1 C2 23.60(7)
N2 K1 C2 57.15(7)
C4 K1 C2 46.10(7)
C3 K1 C2 24.80(7)
O2 K1 C44 85.20(8)
O3 K1 C44 148.93(7)
O1 K1 C44 72.53(8)
Cu1 K1 C44 75.35(5)
N1 K1 C44 111.59(7)
N2 K1 C44 61.84(7)
C4 K1 C44 78.54(8)
C3 K1 C44 103.39(8)
C2 K1 C44 118.76(7)
O2 K1 C46 107.64(9)
O3 K1 C46 71.64(9)
O1 K1 C46 23.20(8)
Cu1 K1 C46 118.68(7)
N1 K1 C46 126.21(8)
N2 K1 C46 141.62(9)
C4 K1 C46 164.27(9)
C3 K1 C46 168.41(9)
C2 K1 C46 143.86(9)
C44 K1 C46 86.27(9)
O2 K1 C50 21.76(9)
O3 K1 C50 68.78(10)
O1 K1 C50 102.20(8)
Cu1 K1 C50 123.72(7)
N1 K1 C50 106.49(8)
N2 K1 C50 92.48(9)
C4 K1 C50 71.10(9)
C3 K1 C50 66.68(8)
C2 K1 C50 82.90(8)
C44 K1 C50 104.89(9)
C46 K1 C50 117.46(9)
C46 O1 C49 105.9(3)
C46 O1 K1 109.1(2)
C49 O1 K1 142.9(2)
C53 O2 C50 108.7(3)
C53 O2 K1 131.5(2)
C50 O2 K1 115.8(2)
C54 O3 C57 106.0(3)
C54 O3 K1 127.2(2)
C57 O3 K1 124.4(2)
C2 N1 C1 116.9(2)
C2 N1 Cu1 119.8(2)
C1 N1 Cu1 122.78(19)
C2 N1 K1 85.88(17)
C1 N1 K1 120.62(18)
Cu1 N1 K1 70.69(7)
C4 N2 C5 117.6(2)
C4 N2 Cu1 119.9(2)
C5 N2 Cu1 122.45(19)
C4 N2 K1 83.21(17)
C5 N2 K1 120.57(18)
Cu1 N2 K1 70.15(7)
C9 N3 C8 117.6(2)
C9 N3 Cu2 120.13(19)
C8 N3 Cu2 122.28(18)
C11 N4 C12 117.9(2)
C11 N4 Cu2 119.6(2)
C12 N4 Cu2 122.45(19)
C16 N5 C15 117.0(2)
C16 N5 Cu3 119.5(2)
C15 N5 Cu3 123.39(19)
C18 N6 C19 117.0(3)
C18 N6 Cu3 119.5(2)
C19 N6 Cu3 123.44(19)
N1 C1 C22 111.7(2)
N1 C1 H1A 109.3
C22 C1 H1A 109.3
N1 C1 H1B 109.3
C22 C1 H1B 109.3
H1A C1 H1B 107.9
N1 C2 C3 123.9(3)
N1 C2 C6 120.1(3)
C3 C2 C6 115.9(3)
N1 C2 K1 70.51(17)
C3 C2 K1 76.34(17)
C6 C2 K1 127.67(19)
C2 C3 C4 131.2(3)
C2 C3 K1 78.86(17)
C4 C3 K1 77.23(17)
C2 C3 H3A 114.4
C4 C3 H3A 114.4
K1 C3 H3A 120.1
N2 C4 C3 124.2(3)
N2 C4 C7 119.9(3)
C3 C4 C7 115.9(3)
N2 C4 K1 73.02(17)
C3 C4 K1 77.81(17)
C7 C4 K1 122.5(2)
N2 C5 C34 111.8(2)
N2 C5 H5A 109.3
C34 C5 H5A 109.3
N2 C5 H5B 109.3
C34 C5 H5B 109.3
H5A C5 H5B 107.9
C2 C6 H6A 109.5
C2 C6 H6B 109.5
H6A C6 H6B 109.5
C2 C6 H6C 109.5
H6A C6 H6C 109.5
H6B C6 H6C 109.5
C4 C7 H7A 109.5
C4 C7 H7B 109.5
H7A C7 H7B 109.5
C4 C7 H7C 109.5
H7A C7 H7C 109.5
H7B C7 H7C 109.5
N3 C8 C24 112.0(2)
N3 C8 H8A 109.2
C24 C8 H8A 109.2
N3 C8 H8B 109.2
C24 C8 H8B 109.2
H8A C8 H8B 107.9
N3 C9 C10 123.9(3)
N3 C9 C13 120.1(3)
C10 C9 C13 116.0(3)
C11 C10 C9 130.8(3)
C11 C10 H10A 114.6
C9 C10 H10A 114.6
N4 C11 C10 124.6(3)
N4 C11 C14 119.6(3)
C10 C11 C14 115.8(3)
N4 C12 C36 112.1(2)
N4 C12 H12A 109.2
C36 C12 H12A 109.2
N4 C12 H12B 109.2
C36 C12 H12B 109.2
H12A C12 H12B 107.9
C9 C13 H13A 109.5
C9 C13 H13B 109.5
H13A C13 H13B 109.5
C9 C13 H13C 109.5
H13A C13 H13C 109.5
H13B C13 H13C 109.5
C11 C14 H14A 109.5
C11 C14 H14B 109.5
H14A C14 H14B 109.5
C11 C14 H14C 109.5
H14A C14 H14C 109.5
H14B C14 H14C 109.5
N5 C15 C26 111.5(2)
N5 C15 H15A 109.3
C26 C15 H15A 109.3
N5 C15 H15B 109.3
C26 C15 H15B 109.3
H15A C15 H15B 108.0
N5 C16 C17 124.2(3)
N5 C16 C20 120.5(3)
C17 C16 C20 115.3(3)
C16 C17 C18 130.9(3)
C16 C17 H17A 114.6
C18 C17 H17A 114.6
N6 C18 C17 124.3(3)
N6 C18 C21 120.5(3)
C17 C18 C21 115.2(3)
N6 C19 C38 112.1(2)
N6 C19 H19A 109.2
C38 C19 H19A 109.2
N6 C19 H19B 109.2
C38 C19 H19B 109.2
H19A C19 H19B 107.9
C16 C20 H20A 109.5
C16 C20 H20B 109.5
H20A C20 H20B 109.5
C16 C20 H20C 109.5
H20A C20 H20C 109.5
H20B C20 H20C 109.5
C18 C21 H21A 109.5
C18 C21 H21B 109.5
H21A C21 H21B 109.5
C18 C21 H21C 109.5
H21A C21 H21C 109.5
H21B C21 H21C 109.5
C27 C22 C23 120.4(3)
C27 C22 C1 120.0(3)
C23 C22 C1 119.3(3)
C24 C23 C22 119.6(3)
C24 C23 C28 119.7(3)
C22 C23 C28 120.2(3)
C25 C24 C23 120.0(3)
C25 C24 C8 120.2(3)
C23 C24 C8 119.6(3)
C24 C25 C26 120.5(3)
C24 C25 C30 119.7(3)
C26 C25 C30 119.4(3)
C25 C26 C27 119.6(3)
C25 C26 C15 119.9(3)
C27 C26 C15 120.3(3)
C22 C27 C26 119.9(3)
C22 C27 C32 120.5(3)
C26 C27 C32 119.3(3)
C23 C28 C29 115.2(3)
C23 C28 H28A 108.5
C29 C28 H28A 108.5
C23 C28 H28B 108.5
C29 C28 H28B 108.5
H28A C28 H28B 107.5
C28 C29 H29A 109.5
C28 C29 H29B 109.5
H29A C29 H29B 109.5
C28 C29 H29C 109.5
H29A C29 H29C 109.5
H29B C29 H29C 109.5
C25 C30 C31 114.6(3)
C25 C30 H30A 108.6
C31 C30 H30A 108.6
C25 C30 H30B 108.6
C31 C30 H30B 108.6
H30A C30 H30B 107.6
C30 C31 H31A 109.5
C30 C31 H31B 109.5
H31A C31 H31B 109.5
C30 C31 H31C 109.5
H31A C31 H31C 109.5
H31B C31 H31C 109.5
C27 C32 C33 114.6(3)
C27 C32 H32A 108.6
C33 C32 H32A 108.6
C27 C32 H32B 108.6
C33 C32 H32B 108.6
H32A C32 H32B 107.6
C32 C33 H33A 109.5
C32 C33 H33B 109.5
H33A C33 H33B 109.5
C32 C33 H33C 109.5
H33A C33 H33C 109.5
H33B C33 H33C 109.5
C35 C34 C39 119.9(3)
C35 C34 C5 120.4(3)
C39 C34 C5 119.5(3)
C34 C35 C36 119.9(3)
C34 C35 C40 120.4(3)
C36 C35 C40 119.5(3)
C35 C36 C37 120.3(3)
C35 C36 C12 118.5(3)
C37 C36 C12 121.1(3)
C36 C37 C38 119.6(3)
C36 C37 C42 119.9(3)
C38 C37 C42 120.4(3)
C39 C38 C37 120.0(3)
C39 C38 C19 118.7(3)
C37 C38 C19 121.1(3)
C38 C39 C34 120.3(3)
C38 C39 C44 119.9(3)
C34 C39 C44 119.7(3)
C35 C40 C41 113.6(3)
C35 C40 H40A 108.8
C41 C40 H40A 108.8
C35 C40 H40B 108.8
C41 C40 H40B 108.8
H40A C40 H40B 107.7
C40 C41 H41A 109.5
C40 C41 H41B 109.5
H41A C41 H41B 109.5
C40 C41 H41C 109.5
H41A C41 H41C 109.5
H41B C41 H41C 109.5
C43 C42 C37 114.3(3)
C43 C42 H42A 108.7
C37 C42 H42A 108.7
C43 C42 H42B 108.7
C37 C42 H42B 108.7
H42A C42 H42B 107.6
C42 C43 H43A 109.5
C42 C43 H43B 109.5
H43A C43 H43B 109.5
C42 C43 H43C 109.5
H43A C43 H43C 109.5
H43B C43 H43C 109.5
C39 C44 C45 114.0(2)
C39 C44 K1 111.96(17)
C45 C44 K1 131.2(2)
C39 C44 H44A 108.8
C45 C44 H44A 108.8
K1 C44 H44A 70.1
C39 C44 H44B 108.8
C45 C44 H44B 108.8
K1 C44 H44B 38.9
H44A C44 H44B 107.7
C44 C45 H45A 109.5
C44 C45 H45B 109.5
H45A C45 H45B 109.5
C44 C45 H45C 109.5
H45A C45 H45C 109.5
H45B C45 H45C 109.5
O1 C46 C47 107.0(3)
O1 C46 K1 47.71(15)
C47 C46 K1 153.2(2)
O1 C46 H46A 110.3
C47 C46 H46A 110.3
K1 C46 H46A 90.0
O1 C46 H46B 110.3
C47 C46 H46B 110.3
K1 C46 H46B 77.5
H46A C46 H46B 108.6
C48 C47 C46 104.4(3)
C48 C47 H47A 110.9
C46 C47 H47A 110.9
C48 C47 H47B 110.9
C46 C47 H47B 110.9
H47A C47 H47B 108.9
C49 C48 C47 103.7(3)
C49 C48 H48A 111.0
C47 C48 H48A 111.0
C49 C48 H48B 111.0
C47 C48 H48B 111.0
H48A C48 H48B 109.0
O1 C49 C48 104.9(3)
O1 C49 H49A 110.8
C48 C49 H49A 110.8
O1 C49 H49B 110.8
C48 C49 H49B 110.8
H49A C49 H49B 108.9
O2 C50 C51 107.3(3)
O2 C50 K1 42.43(15)
C51 C50 K1 142.1(2)
O2 C50 H50A 110.3
C51 C50 H50A 110.3
K1 C50 H50A 73.7
O2 C50 H50B 110.3
C51 C50 H50B 110.3
K1 C50 H50B 103.4
H50A C50 H50B 108.5
C50 C51 C52 101.7(3)
C50 C51 H51A 111.4
C52 C51 H51A 111.4
C50 C51 H51B 111.4
C52 C51 H51B 111.4
H51A C51 H51B 109.3
C53 C52 C51 102.0(3)
C53 C52 H52A 111.4
C51 C52 H52A 111.4
C53 C52 H52B 111.4
C51 C52 H52B 111.4
H52A C52 H52B 109.2
O2 C53 C52 106.3(3)
O2 C53 H53A 110.5
C52 C53 H53A 110.5
O2 C53 H53B 110.5
C52 C53 H53B 110.5
H53A C53 H53B 108.7
O3 C54 C55 106.6(3)
O3 C54 H54A 110.4
C55 C54 H54A 110.4
O3 C54 H54B 110.4
C55 C54 H54B 110.4
H54A C54 H54B 108.6
C56 C55 C54 103.6(3)
C56 C55 H55A 111.0
C54 C55 H55A 111.0
C56 C55 H55B 111.0
C54 C55 H55B 111.0
H55A C55 H55B 109.0
C57 C56 C55 105.3(3)
C57 C56 H56A 110.7
C55 C56 H56A 110.7
C57 C56 H56B 110.7
C55 C56 H56B 110.7
H56A C56 H56B 108.8
O3 C57 C56 103.3(3)
O3 C57 H57A 111.1
C56 C57 H57A 111.1
O3 C57 H57B 111.1
C56 C57 H57B 111.1
H57A C57 H57B 109.1
C58 O4 C61 104.1(3)
O4 C58 C59 106.9(4)
O4 C58 H58A 110.4
C59 C58 H58A 110.4
O4 C58 H58B 110.4
C59 C58 H58B 110.4
H58A C58 H58B 108.6
C58 C59 C60 104.5(3)
C58 C59 H59A 110.8
C60 C59 H59A 110.8
C58 C59 H59B 110.8
C60 C59 H59B 110.8
H59A C59 H59B 108.9
C61 C60 C59 103.5(3)
C61 C60 H60A 111.1
C59 C60 H60A 111.1
C61 C60 H60B 111.1
C59 C60 H60B 111.1
H60A C60 H60B 109.0
O4 C61 C60 105.4(3)
O4 C61 H61A 110.7
C60 C61 H61A 110.7
O4 C61 H61B 110.7
C60 C61 H61B 110.7
H61A C61 H61B 108.8

loop_
_geom_bond_atom_site_label_1
_geom_bond_atom_site_label_2
_geom_bond_distance
Cu1 N1 1.967(2)
Cu1 N2 1.967(2)
Cu1 S1 2.1194(7)
Cu1 K1 3.0959(8)
Cu2 N3 1.949(2)
Cu2 N4 1.954(2)
Cu2 S1 2.1147(7)
Cu3 N5 1.951(2)
Cu3 N6 1.954(2)
Cu3 S1 2.1201(7)
K1 O2 2.630(3)
K1 O3 2.678(2)
K1 O1 2.689(2)
K1 N1 3.128(3)
K1 N2 3.150(3)
K1 C4 3.270(3)
K1 C3 3.278(3)
K1 C2 3.310(3)
K1 C44 3.407(3)
K1 C46 3.435(4)
K1 C50 3.510(4)
O1 C46 1.432(4)
O1 C49 1.439(4)
O2 C53 1.417(4)
O2 C50 1.446(4)
O3 C54 1.426(4)
O3 C57 1.432(4)
N1 C2 1.328(4)
N1 C1 1.493(4)
N2 C4 1.327(4)
N2 C5 1.491(4)
N3 C9 1.325(4)
N3 C8 1.487(4)
N4 C11 1.322(4)
N4 C12 1.489(4)
N5 C16 1.333(4)
N5 C15 1.488(4)
N6 C18 1.326(4)
N6 C19 1.486(4)
C1 C22 1.515(4)
C1 H1A 0.9900
C1 H1B 0.9900
C2 C3 1.415(4)
C2 C6 1.522(4)
C3 C4 1.415(4)
C3 H3A 0.9500
C4 C7 1.520(4)
C5 C34 1.516(4)
C5 H5A 0.9900
C5 H5B 0.9900
C6 H6A 0.9800
C6 H6B 0.9800
C6 H6C 0.9800
C7 H7A 0.9800
C7 H7B 0.9800
C7 H7C 0.9800
C8 C24 1.507(4)
C8 H8A 0.9900
C8 H8B 0.9900
C9 C10 1.412(4)
C9 C13 1.520(4)
C10 C11 1.407(4)
C10 H10A 0.9500
C11 C14 1.518(4)
C12 C36 1.517(4)
C12 H12A 0.9900
C12 H12B 0.9900
C13 H13A 0.9800
C13 H13B 0.9800
C13 H13C 0.9800
C14 H14A 0.9800
C14 H14B 0.9800
C14 H14C 0.9800
C15 C26 1.519(4)
C15 H15A 0.9900
C15 H15B 0.9900
C16 C17 1.407(4)
C16 C20 1.515(4)
C17 C18 1.418(4)
C17 H17A 0.9500
C18 C21 1.518(4)
C19 C38 1.519(4)
C19 H19A 0.9900
C19 H19B 0.9900
C20 H20A 0.9800
C20 H20B 0.9800
C20 H20C 0.9800
C21 H21A 0.9800
C21 H21B 0.9800
C21 H21C 0.9800
C22 C27 1.398(4)
C22 C23 1.408(4)
C23 C24 1.403(4)
C23 C28 1.519(4)
C24 C25 1.401(4)
C25 C26 1.402(4)
C25 C30 1.525(4)
C26 C27 1.412(4)
C27 C32 1.515(4)
C28 C29 1.536(4)
C28 H28A 0.9900
C28 H28B 0.9900
C29 H29A 0.9800
C29 H29B 0.9800
C29 H29C 0.9800
C30 C31 1.534(4)
C30 H30A 0.9900
C30 H30B 0.9900
C31 H31A 0.9800
C31 H31B 0.9800
C31 H31C 0.9800
C32 C33 1.537(4)
C32 H32A 0.9900
C32 H32B 0.9900
C33 H33A 0.9800
C33 H33B 0.9800
C33 H33C 0.9800
C34 C35 1.403(4)
C34 C39 1.403(4)
C35 C36 1.405(4)
C35 C40 1.520(4)
C36 C37 1.406(4)
C37 C38 1.407(4)
C37 C42 1.524(4)
C38 C39 1.401(4)
C39 C44 1.525(4)
C40 C41 1.536(4)
C40 H40A 0.9900
C40 H40B 0.9900
C41 H41A 0.9800
C41 H41B 0.9800
C41 H41C 0.9800
C42 C43 1.513(4)
C42 H42A 0.9900
C42 H42B 0.9900
C43 H43A 0.9800
C43 H43B 0.9800
C43 H43C 0.9800
C44 C45 1.528(4)
C44 H44A 0.9900
C44 H44B 0.9900
C45 H45A 0.9800
C45 H45B 0.9800
C45 H45C 0.9800
C46 C47 1.526(5)
C46 H46A 0.9900
C46 H46B 0.9900
C47 C48 1.494(5)
C47 H47A 0.9900
C47 H47B 0.9900
C48 C49 1.485(5)
C48 H48A 0.9900
C48 H48B 0.9900
C49 H49A 0.9900
C49 H49B 0.9900
C50 C51 1.489(5)
C50 H50A 0.9900
C50 H50B 0.9900
C51 C52 1.522(5)
C51 H51A 0.9900
C51 H51B 0.9900
C52 C53 1.503(5)
C52 H52A 0.9900
C52 H52B 0.9900
C53 H53A 0.9900
C53 H53B 0.9900
C54 C55 1.524(5)
C54 H54A 0.9900
C54 H54B 0.9900
C55 C56 1.500(5)
C55 H55A 0.9900
C55 H55B 0.9900
C56 C57 1.495(6)
C56 H56A 0.9900
C56 H56B 0.9900
C57 H57A 0.9900
C57 H57B 0.9900
O4 C58 1.427(5)
O4 C61 1.431(5)
C58 C59 1.494(6)
C58 H58A 0.9900
C58 H58B 0.9900
C59 C60 1.524(5)
C59 H59A 0.9900
C59 H59B 0.9900
C60 C61 1.508(5)
C60 H60A 0.9900
C60 H60B 0.9900
C61 H61A 0.9900
C61 H61B 0.9900
